data_4034150
loop_
_publ_author_name
'Joarder, Dripta De'
'Gayen, Subrata'
'Sarkar, Rajarshi'
'Bhattacharya, Rajarshi'
'Roy, Sima'
'Maiti, Dilip K.'

_publ_section_title
;
 (Ar-tpy)Ru<sup>II</sup>(ACN)<sub>3</sub>: A Water-Soluble Catalyst for
 Aldehyde Amidation, Olefin Oxo-Scissoring, and Alkyne Oxygenation.
;
_journal_issue 13
_journal_name_full 'The Journal of organic chemistry'
_journal_page_first 8468
_journal_page_last 8480
_journal_paper_doi 10.1021/acs.joc.9b00487
_journal_volume 84
_journal_year 2019
_chemical_formula_moiety 'C28 H26 N6 O Ru, 2(B F4)'
_chemical_formula_sum 'C28 H26 B2 F8 N6 O Ru'
_chemical_formula_weight 737.24
_space_group_crystal_system triclinic
_space_group_IT_number 2
_space_group_name_Hall '-P 1'
_space_group_name_H-M_alt 'P -1'
_atom_sites_solution_hydrogens geom
_audit_creation_method SHELXL-2014/7
_cell_angle_alpha 98.516(2)
_cell_angle_beta 96.2500(10)
_cell_angle_gamma 115.0380(10)
_cell_formula_units_Z 2
_cell_length_a 10.6391(3)
_cell_length_b 12.2077(4)
_cell_length_c 14.2342(4)
_cell_measurement_reflns_used 877
_cell_measurement_temperature 298(2)
_cell_measurement_theta_max 29.663
_cell_measurement_theta_min 1.886
_cell_volume 1625.89(9)
_computing_cell_refinement 'SMART APEX II'
_computing_data_collection 'SMART APEX II (Bruker,2010)'
_computing_data_reduction 'SAINT (Bruker,2000)'
_computing_structure_refinement 'SHELXL-2014/7 (Sheldrick, 2014)'
_diffrn_ambient_temperature 298(2)
_diffrn_measured_fraction_theta_full 1.000
_diffrn_measured_fraction_theta_max 0.965
_diffrn_measurement_device_type 'Bruker APEX-II CCD'
_diffrn_measurement_method '\f and \w scans'
_diffrn_radiation_type MoK\a
_diffrn_radiation_wavelength 0.71073
_diffrn_reflns_av_R_equivalents 0.0255
_diffrn_reflns_av_unetI/netI 0.0277
_diffrn_reflns_Laue_measured_fraction_full 1.000
_diffrn_reflns_Laue_measured_fraction_max 0.965
_diffrn_reflns_limit_h_max 14
_diffrn_reflns_limit_h_min -14
_diffrn_reflns_limit_k_max 16
_diffrn_reflns_limit_k_min -16
_diffrn_reflns_limit_l_max 19
_diffrn_reflns_limit_l_min -19
_diffrn_reflns_number 30388
_diffrn_reflns_point_group_measured_fraction_full 1.000
_diffrn_reflns_point_group_measured_fraction_max 0.965
_diffrn_reflns_theta_full 25.242
_diffrn_reflns_theta_max 29.663
_diffrn_reflns_theta_min 1.886
_exptl_absorpt_coefficient_mu 0.560
_exptl_absorpt_correction_type multi-scan
_exptl_absorpt_process_details SADABS
_exptl_crystal_colour orange
_exptl_crystal_density_diffrn 1.506
_exptl_crystal_density_method 'not measured'
_exptl_crystal_description parallelopiped
_exptl_crystal_F_000 740
_exptl_crystal_size_max 0.45
_exptl_crystal_size_mid 0.34
_exptl_crystal_size_min 0.26
_exptl_transmission_factor_max 0.864
_exptl_transmission_factor_min 0.796
_refine_diff_density_max 0.971
_refine_diff_density_min -0.680
_refine_diff_density_rms 0.083
_refine_ls_extinction_method none
_refine_ls_goodness_of_fit_ref 1.125
_refine_ls_hydrogen_treatment constr
_refine_ls_matrix_type full
_refine_ls_number_parameters 419
_refine_ls_number_reflns 8863
_refine_ls_number_restraints 0
_refine_ls_restrained_S_all 1.125
_refine_ls_R_factor_all 0.0548
_refine_ls_R_factor_gt 0.0461
_refine_ls_shift/su_max 0.008
_refine_ls_shift/su_mean 0.001
_refine_ls_structure_factor_coef Fsqd
_refine_ls_weighting_details 'w=1/[\s^2^(Fo^2^)+(0.0994P)^2^] where P=(Fo^2^+2Fc^2^)/3'
_refine_ls_weighting_scheme calc
_refine_ls_wR_factor_gt 0.1426
_refine_ls_wR_factor_ref 0.1499
_reflns_Friedel_coverage 0.000
_reflns_number_gt 7455
_reflns_number_total 8863
_reflns_threshold_expression 'I > 2\s(I)'
_cod_data_source_file jo9b00487_si_001.cif
_cod_data_source_block catalystA
_cod_database_code 4034150
_shelx_shelxl_version_number 2014/7
_shelx_space_group_comment
;
The symmetry employed for this shelxl refinement is uniquely defined
by the following loop, which should always be used as a source of
symmetry information in preference to the above space-group names.
They are only intended as comments.
;

loop_
_space_group_symop_operation_xyz
'x, y, z'
'-x, -y, -z'

loop_
_atom_site_label
_atom_site_type_symbol
_atom_site_fract_x
_atom_site_fract_y
_atom_site_fract_z
_atom_site_U_iso_or_equiv
_atom_site_adp_type
_atom_site_occupancy
_atom_site_site_symmetry_order
_atom_site_calc_flag
_atom_site_refinement_flags_posn
_atom_site_refinement_flags_adp
Ru1 Ru -0.11510(2) 0.71614(2) 0.72737(2) 0.03910(9) Uani 1 1 d . .
O1 O 0.8003(3) 0.8281(3) 1.15241(19) 0.0782(7) Uani 1 1 d . .
N1 N 0.0350(2) 0.8183(2) 0.65378(16) 0.0422(4) Uani 1 1 d . .
N2 N 0.0579(2) 0.74314(19) 0.81244(16) 0.0371(4) Uani 1 1 d . .
N3 N -0.1998(2) 0.62217(19) 0.83262(17) 0.0430(5) Uani 1 1 d . .
N4 N -0.2924(3) 0.6910(2) 0.6357(2) 0.0546(6) Uani 1 1 d . .
N5 N -0.1073(2) 0.8722(2) 0.80586(17) 0.0433(5) Uani 1 1 d . .
N6 N -0.1261(2) 0.5589(2) 0.64912(17) 0.0462(5) Uani 1 1 d . .
C1 C 0.0146(3) 0.8539(3) 0.5701(2) 0.0533(7) Uani 1 1 d . .
H1A H -0.0769 0.8348 0.5410 0.064 Uiso 1 1 calc R U
C2 C 0.1251(4) 0.9175(3) 0.5268(2) 0.0606(8) Uani 1 1 d . .
H2A H 0.1081 0.9401 0.4688 0.073 Uiso 1 1 calc R U
C3 C 0.2618(4) 0.9476(3) 0.5701(2) 0.0596(7) Uani 1 1 d . .
H3A H 0.3377 0.9915 0.5421 0.071 Uiso 1 1 calc R U
C4 C 0.2841(3) 0.9116(3) 0.6556(2) 0.0520(6) Uani 1 1 d . .
H4A H 0.3751 0.9300 0.6853 0.062 Uiso 1 1 calc R U
C5 C 0.1697(3) 0.8482(2) 0.69633(19) 0.0421(5) Uani 1 1 d . .
C6 C 0.1823(3) 0.8070(2) 0.78749(18) 0.0394(5) Uani 1 1 d . .
C7 C 0.3075(3) 0.8283(2) 0.8457(2) 0.0438(5) Uani 1 1 d . .
H7A H 0.3940 0.8725 0.8286 0.053 Uiso 1 1 calc R U
C8 C 0.3014(3) 0.7821(2) 0.93063(19) 0.0413(5) Uani 1 1 d . .
C9 C 0.1701(3) 0.7170(2) 0.95458(19) 0.0414(5) Uani 1 1 d . .
H9A H 0.1638 0.6863 1.0108 0.050 Uiso 1 1 calc R U
C10 C 0.0486(3) 0.6986(2) 0.89317(18) 0.0378(5) Uani 1 1 d . .
C11 C -0.1007(3) 0.6310(2) 0.9059(2) 0.0413(5) Uani 1 1 d . .
C12 C -0.1368(3) 0.5812(3) 0.9844(2) 0.0522(6) Uani 1 1 d . .
H12A H -0.0670 0.5894 1.0342 0.063 Uiso 1 1 calc R U
C13 C -0.2792(3) 0.5178(3) 0.9894(3) 0.0618(8) Uani 1 1 d . .
H13A H -0.3056 0.4849 1.0431 0.074 Uiso 1 1 calc R U
C14 C -0.3784(4) 0.5051(3) 0.9145(3) 0.0638(9) Uani 1 1 d . .
H14A H -0.4740 0.4596 0.9148 0.077 Uiso 1 1 calc R U
C15 C -0.3367(3) 0.5600(3) 0.8382(2) 0.0535(7) Uani 1 1 d . .
H15A H -0.4055 0.5538 0.7886 0.064 Uiso 1 1 calc R U
C16 C 0.4323(3) 0.7994(2) 0.9919(2) 0.0440(5) Uani 1 1 d . .
C17 C 0.5456(3) 0.7989(3) 0.9503(2) 0.0559(7) Uani 1 1 d . .
H17A H 0.5394 0.7918 0.8839 0.067 Uiso 1 1 calc R U
C18 C 0.6653(3) 0.8086(4) 1.0055(3) 0.0614(8) Uani 1 1 d . .
H18A H 0.7387 0.8073 0.9761 0.074 Uiso 1 1 calc R U
C19 C 0.6778(3) 0.8203(3) 1.1056(2) 0.0550(7) Uani 1 1 d . .
C20 C 0.5666(3) 0.8220(3) 1.1476(2) 0.0543(7) Uani 1 1 d . .
H20A H 0.5737 0.8305 1.2142 0.065 Uiso 1 1 calc R U
C21 C 0.4461(3) 0.8114(3) 1.0918(2) 0.0523(6) Uani 1 1 d . .
H21A H 0.3726 0.8122 1.1214 0.063 Uiso 1 1 calc R U
C22 C 0.8127(5) 0.8225(4) 1.2506(3) 0.0867(12) Uani 1 1 d . .
H22C H 0.8154 0.8958 1.2882 0.130 Uiso 1 1 calc R U
H22B H 0.8981 0.8168 1.2718 0.130 Uiso 1 1 calc R U
H22A H 0.7330 0.7510 1.2591 0.130 Uiso 1 1 calc R U
C23 C -0.3851(4) 0.6793(4) 0.5800(3) 0.0705(9) Uani 1 1 d . .
C24 C -0.5015(5) 0.6671(5) 0.5087(4) 0.116(2) Uani 1 1 d . .
H24C H -0.5807 0.5879 0.5025 0.174 Uiso 1 1 calc R U
H24B H -0.4727 0.6738 0.4473 0.174 Uiso 1 1 calc R U
H24A H -0.5281 0.7316 0.5291 0.174 Uiso 1 1 calc R U
C25 C -0.1017(3) 0.9585(3) 0.8513(2) 0.0509(6) Uani 1 1 d . .
C26 C -0.1002(4) 1.0669(3) 0.9111(3) 0.0659(9) Uani 1 1 d . .
H26C H -0.1943 1.0599 0.9037 0.099 Uiso 1 1 calc R U
H26B H -0.0392 1.1401 0.8913 0.099 Uiso 1 1 calc R U
H26A H -0.0661 1.0722 0.9777 0.099 Uiso 1 1 calc R U
C27 C -0.1299(3) 0.4717(3) 0.6073(2) 0.0532(7) Uani 1 1 d . .
C28 C -0.1351(5) 0.3590(4) 0.5532(3) 0.0783(12) Uani 1 1 d . .
H28C H -0.1557 0.3554 0.4852 0.117 Uiso 1 1 calc R U
H28B H -0.2076 0.2887 0.5693 0.117 Uiso 1 1 calc R U
H28A H -0.0455 0.3584 0.5693 0.117 Uiso 1 1 calc R U
B1 B 0.6733(5) 1.0358(5) 0.6841(3) 0.0768(12) Uani 1 1 d . .
F1 F 0.6357(5) 1.1208(5) 0.6673(4) 0.187(2) Uani 1 1 d . .
F2 F 0.8072(4) 1.0723(6) 0.6887(3) 0.209(3) Uani 1 1 d . .
F3 F 0.6003(6) 0.9495(4) 0.6011(3) 0.189(2) Uani 1 1 d . .
F4 F 0.6204(3) 0.9848(3) 0.75694(18) 0.1007(9) Uani 1 1 d . .
B2 B -0.7369(7) 0.5060(7) 0.6914(5) 0.0949(16) Uani 1 1 d . .
F5 F -0.7612(12) 0.4159(7) 0.6222(5) 0.307(5) Uani 1 1 d . .
F6 F -0.7532(9) 0.5879(6) 0.6549(5) 0.251(3) Uani 1 1 d . .
F7 F -0.6353(6) 0.5294(8) 0.7449(7) 0.335(5) Uani 1 1 d . .
F8 F -0.8378(8) 0.4652(7) 0.7469(6) 0.257(3) Uani 1 1 d . .

loop_
_atom_site_aniso_label
_atom_site_aniso_U_11
_atom_site_aniso_U_22
_atom_site_aniso_U_33
_atom_site_aniso_U_23
_atom_site_aniso_U_13
_atom_site_aniso_U_12
Ru1 0.03575(13) 0.03806(13) 0.04130(14) 0.00258(9) 0.00698(8) 0.01648(9)
O1 0.0570(13) 0.111(2) 0.0698(16) 0.0199(15) 0.0002(11) 0.0427(14)
N1 0.0446(11) 0.0427(11) 0.0384(11) 0.0058(9) 0.0082(9) 0.0197(9)
N2 0.0352(9) 0.0351(10) 0.0394(11) 0.0041(8) 0.0088(8) 0.0150(8)
N3 0.0397(10) 0.0366(10) 0.0511(12) 0.0056(9) 0.0162(9) 0.0152(9)
N4 0.0449(12) 0.0540(14) 0.0597(15) 0.0047(11) 0.0039(11) 0.0210(11)
N5 0.0432(11) 0.0420(11) 0.0470(12) 0.0058(9) 0.0096(9) 0.0221(9)
N6 0.0467(11) 0.0417(11) 0.0466(12) 0.0010(9) 0.0079(9) 0.0196(9)
C1 0.0604(17) 0.0587(17) 0.0452(15) 0.0141(13) 0.0085(13) 0.0302(14)
C2 0.079(2) 0.0650(19) 0.0480(16) 0.0207(14) 0.0194(15) 0.0375(17)
C3 0.0684(19) 0.0593(17) 0.0538(17) 0.0216(14) 0.0255(15) 0.0248(15)
C4 0.0502(15) 0.0541(16) 0.0480(15) 0.0126(12) 0.0168(12) 0.0177(13)
C5 0.0435(12) 0.0424(12) 0.0407(13) 0.0082(10) 0.0113(10) 0.0189(10)
C6 0.0382(12) 0.0378(11) 0.0419(13) 0.0091(10) 0.0119(10) 0.0155(9)
C7 0.0360(11) 0.0432(13) 0.0475(14) 0.0066(11) 0.0090(10) 0.0141(10)
C8 0.0394(12) 0.0402(12) 0.0425(13) 0.0050(10) 0.0074(10) 0.0175(10)
C9 0.0437(13) 0.0419(12) 0.0429(13) 0.0116(10) 0.0142(10) 0.0209(11)
C10 0.0388(11) 0.0326(11) 0.0421(12) 0.0068(9) 0.0128(10) 0.0153(9)
C11 0.0388(12) 0.0337(11) 0.0501(14) 0.0042(10) 0.0151(10) 0.0150(10)
C12 0.0536(15) 0.0461(14) 0.0619(17) 0.0170(13) 0.0248(13) 0.0219(12)
C13 0.0626(18) 0.0526(16) 0.077(2) 0.0238(15) 0.0394(17) 0.0228(14)
C14 0.0470(16) 0.0534(17) 0.083(2) 0.0105(16) 0.0304(17) 0.0122(14)
C15 0.0360(12) 0.0491(15) 0.0654(18) 0.0028(13) 0.0129(12) 0.0120(11)
C16 0.0380(12) 0.0445(13) 0.0464(14) 0.0076(11) 0.0064(10) 0.0167(10)
C17 0.0448(14) 0.0735(19) 0.0502(16) 0.0125(14) 0.0121(12) 0.0268(14)
C18 0.0458(15) 0.082(2) 0.0611(19) 0.0167(17) 0.0120(14) 0.0321(16)
C19 0.0414(13) 0.0540(16) 0.0623(18) 0.0092(13) -0.0003(12) 0.0180(12)
C20 0.0526(15) 0.0565(16) 0.0450(15) 0.0044(12) 0.0023(12) 0.0201(13)
C21 0.0506(14) 0.0568(16) 0.0496(15) 0.0052(12) 0.0121(12) 0.0256(13)
C22 0.081(3) 0.101(3) 0.079(3) 0.016(2) -0.013(2) 0.050(2)
C23 0.0499(17) 0.072(2) 0.076(2) 0.0057(18) -0.0057(16) 0.0225(16)
C24 0.081(3) 0.120(4) 0.123(4) 0.018(4) -0.034(3) 0.038(3)
C25 0.0505(15) 0.0509(15) 0.0504(15) 0.0015(12) 0.0057(12) 0.0256(13)
C26 0.070(2) 0.062(2) 0.066(2) -0.0083(16) 0.0027(17) 0.0397(18)
C27 0.0525(15) 0.0485(15) 0.0541(16) 0.0015(13) 0.0049(13) 0.0228(13)
C28 0.090(3) 0.060(2) 0.081(3) -0.0138(19) 0.004(2) 0.042(2)
B1 0.068(2) 0.100(3) 0.061(2) 0.021(2) 0.028(2) 0.031(2)
F1 0.192(4) 0.195(5) 0.262(6) 0.143(4) 0.113(4) 0.122(4)
F2 0.0809(19) 0.413(8) 0.165(3) 0.170(4) 0.060(2) 0.098(3)
F3 0.245(5) 0.154(4) 0.094(2) 0.012(2) 0.067(3) 0.017(3)
F4 0.0861(17) 0.144(2) 0.0672(14) 0.0400(15) 0.0299(12) 0.0381(16)
B2 0.085(3) 0.107(4) 0.099(4) 0.033(4) 0.008(3) 0.048(3)
F5 0.586(16) 0.234(7) 0.152(5) 0.013(5) 0.069(7) 0.242(9)
F6 0.431(10) 0.273(7) 0.212(5) 0.152(5) 0.142(6) 0.258(8)
F7 0.143(4) 0.351(9) 0.441(12) 0.052(9) -0.122(6) 0.097(5)
F8 0.269(8) 0.296(8) 0.264(8) 0.137(7) 0.119(7) 0.139(7)

loop_
_atom_type_symbol
_atom_type_description
_atom_type_scat_dispersion_real
_atom_type_scat_dispersion_imag
_atom_type_scat_source
C C 0.0033 0.0016 'International Tables Vol C Tables 4.2.6.8 and 6.1.1.4'
H H 0.0000 0.0000 'International Tables Vol C Tables 4.2.6.8 and 6.1.1.4'
N N 0.0061 0.0033 'International Tables Vol C Tables 4.2.6.8 and 6.1.1.4'
O O 0.0106 0.0060 'International Tables Vol C Tables 4.2.6.8 and 6.1.1.4'
B B 0.0013 0.0007 'International Tables Vol C Tables 4.2.6.8 and 6.1.1.4'
F F 0.0171 0.0103 'International Tables Vol C Tables 4.2.6.8 and 6.1.1.4'
Ru Ru -1.2594 0.8363 'International Tables Vol C Tables 4.2.6.8 and 6.1.1.4'

loop_
_geom_angle_atom_site_label_1
_geom_angle_atom_site_label_2
_geom_angle_atom_site_label_3
_geom_angle
N2 Ru1 N6 90.68(9)
N2 Ru1 N5 89.89(9)
N6 Ru1 N5 179.13(8)
N2 Ru1 N4 178.23(9)
N6 Ru1 N4 89.33(10)
N5 Ru1 N4 90.12(10)
N2 Ru1 N1 79.84(9)
N6 Ru1 N1 89.54(9)
N5 Ru1 N1 91.21(9)
N4 Ru1 N1 98.39(10)
N2 Ru1 N3 79.40(9)
N6 Ru1 N3 90.04(9)
N5 Ru1 N3 89.41(9)
N4 Ru1 N3 102.38(10)
N1 Ru1 N3 159.22(10)
C19 O1 C22 118.5(3)
C1 N1 C5 118.5(2)
C1 N1 Ru1 128.3(2)
C5 N1 Ru1 113.21(17)
C10 N2 C6 122.2(2)
C10 N2 Ru1 119.48(17)
C6 N2 Ru1 118.30(16)
C15 N3 C11 118.0(2)
C15 N3 Ru1 128.4(2)
C11 N3 Ru1 113.59(16)
C23 N4 Ru1 175.2(3)
C25 N5 Ru1 178.5(3)
C27 N6 Ru1 178.4(3)
N1 C1 C2 122.0(3)
N1 C1 H1A 119.0
C2 C1 H1A 119.0
C1 C2 C3 119.4(3)
C1 C2 H2A 120.3
C3 C2 H2A 120.3
C2 C3 C4 119.2(3)
C2 C3 H3A 120.4
C4 C3 H3A 120.4
C5 C4 C3 119.2(3)
C5 C4 H4A 120.4
C3 C4 H4A 120.4
N1 C5 C4 121.8(3)
N1 C5 C6 114.8(2)
C4 C5 C6 123.4(2)
N2 C6 C7 120.2(2)
N2 C6 C5 113.8(2)
C7 C6 C5 126.0(2)
C6 C7 C8 119.0(2)
C6 C7 H7A 120.5
C8 C7 H7A 120.5
C9 C8 C7 119.1(2)
C9 C8 C16 120.7(2)
C7 C8 C16 120.2(2)
C10 C9 C8 119.0(2)
C10 C9 H9A 120.5
C8 C9 H9A 120.5
N2 C10 C9 120.4(2)
N2 C10 C11 112.7(2)
C9 C10 C11 127.0(2)
N3 C11 C12 121.8(2)
N3 C11 C10 114.7(2)
C12 C11 C10 123.5(3)
C11 C12 C13 119.6(3)
C11 C12 H12A 120.2
C13 C12 H12A 120.2
C14 C13 C12 118.7(3)
C14 C13 H13A 120.6
C12 C13 H13A 120.6
C13 C14 C15 119.5(3)
C13 C14 H14A 120.2
C15 C14 H14A 120.2
N3 C15 C14 122.4(3)
N3 C15 H15A 118.8
C14 C15 H15A 118.8
C21 C16 C17 117.5(2)
C21 C16 C8 121.8(2)
C17 C16 C8 120.6(2)
C18 C17 C16 121.5(3)
C18 C17 H17A 119.3
C16 C17 H17A 119.3
C17 C18 C19 120.5(3)
C17 C18 H18A 119.8
C19 C18 H18A 119.8
O1 C19 C20 126.3(3)
O1 C19 C18 115.2(3)
C20 C19 C18 118.5(3)
C21 C20 C19 120.9(3)
C21 C20 H20A 119.6
C19 C20 H20A 119.6
C20 C21 C16 121.1(3)
C20 C21 H21A 119.4
C16 C21 H21A 119.4
O1 C22 H22C 109.5
O1 C22 H22B 109.5
H22C C22 H22B 109.5
O1 C22 H22A 109.5
H22C C22 H22A 109.5
H22B C22 H22A 109.5
N4 C23 C24 178.7(5)
C23 C24 H24C 109.5
C23 C24 H24B 109.5
H24C C24 H24B 109.5
C23 C24 H24A 109.5
H24C C24 H24A 109.5
H24B C24 H24A 109.5
N5 C25 C26 177.6(4)
C25 C26 H26C 109.5
C25 C26 H26B 109.5
H26C C26 H26B 109.5
C25 C26 H26A 109.5
H26C C26 H26A 109.5
H26B C26 H26A 109.5
N6 C27 C28 179.9(4)
C27 C28 H28C 109.5
C27 C28 H28B 109.5
H28C C28 H28B 109.5
C27 C28 H28A 109.5
H28C C28 H28A 109.5
H28B C28 H28A 109.5
F2 B1 F1 111.9(5)
F2 B1 F4 115.6(4)
F1 B1 F4 112.8(4)
F2 B1 F3 109.8(5)
F1 B1 F3 98.6(5)
F4 B1 F3 106.6(4)
F7 B2 F6 121.2(8)
F7 B2 F5 110.2(8)
F6 B2 F5 107.6(7)
F7 B2 F8 102.0(8)
F6 B2 F8 107.1(6)
F5 B2 F8 108.1(7)

loop_
_geom_bond_atom_site_label_1
_geom_bond_atom_site_label_2
_geom_bond_distance
Ru1 N2 1.961(2)
Ru1 N6 2.022(2)
Ru1 N5 2.024(2)
Ru1 N4 2.052(3)
Ru1 N1 2.066(2)
Ru1 N3 2.074(2)
O1 C19 1.356(4)
O1 C22 1.405(5)
N1 C1 1.354(4)
N1 C5 1.362(4)
N2 C10 1.338(3)
N2 C6 1.341(3)
N3 C15 1.346(3)
N3 C11 1.358(4)
N4 C23 1.139(4)
N5 C25 1.127(4)
N6 C27 1.122(4)
C1 C2 1.376(5)
C1 H1A 0.9300
C2 C3 1.384(5)
C2 H2A 0.9300
C3 C4 1.384(4)
C3 H3A 0.9300
C4 C5 1.380(4)
C4 H4A 0.9300
C5 C6 1.472(3)
C6 C7 1.389(4)
C7 C8 1.404(4)
C7 H7A 0.9300
C8 C9 1.394(4)
C8 C16 1.475(4)
C9 C10 1.391(4)
C9 H9A 0.9300
C10 C11 1.494(3)
C11 C12 1.364(4)
C12 C13 1.395(4)
C12 H12A 0.9300
C13 C14 1.358(6)
C13 H13A 0.9300
C14 C15 1.377(5)
C14 H14A 0.9300
C15 H15A 0.9300
C16 C21 1.394(4)
C16 C17 1.401(4)
C17 C18 1.371(4)
C17 H17A 0.9300
C18 C19 1.396(5)
C18 H18A 0.9300
C19 C20 1.389(4)
C20 C21 1.378(4)
C20 H20A 0.9300
C21 H21A 0.9300
C22 H22C 0.9600
C22 H22B 0.9600
C22 H22A 0.9600
C23 C24 1.454(6)
C24 H24C 0.9600
C24 H24B 0.9600
C24 H24A 0.9600
C25 C26 1.457(4)
C26 H26C 0.9600
C26 H26B 0.9600
C26 H26A 0.9600
C27 C28 1.449(5)
C28 H28C 0.9600
C28 H28B 0.9600
C28 H28A 0.9600
B1 F2 1.291(5)
B1 F1 1.303(6)
B1 F4 1.342(5)
B1 F3 1.359(6)
B2 F7 1.150(7)
B2 F6 1.257(7)
B2 F5 1.277(8)
B2 F8 1.368(9)

loop_
_geom_torsion_atom_site_label_1
_geom_torsion_atom_site_label_2
_geom_torsion_atom_site_label_3
_geom_torsion_atom_site_label_4
_geom_torsion
C5 N1 C1 C2 0.8(4)
Ru1 N1 C1 C2 -177.0(2)
N1 C1 C2 C3 -0.8(5)
C1 C2 C3 C4 0.8(5)
C2 C3 C4 C5 -1.0(5)
C1 N1 C5 C4 -1.0(4)
Ru1 N1 C5 C4 177.1(2)
C1 N1 C5 C6 179.4(2)
Ru1 N1 C5 C6 -2.4(3)
C3 C4 C5 N1 1.1(5)
C3 C4 C5 C6 -179.4(3)
C10 N2 C6 C7 0.4(4)
Ru1 N2 C6 C7 179.97(19)
C10 N2 C6 C5 -179.8(2)
Ru1 N2 C6 C5 -0.3(3)
N1 C5 C6 N2 1.8(3)
C4 C5 C6 N2 -177.7(3)
N1 C5 C6 C7 -178.4(3)
C4 C5 C6 C7 2.0(4)
N2 C6 C7 C8 0.0(4)
C5 C6 C7 C8 -179.8(2)
C6 C7 C8 C9 -0.4(4)
C6 C7 C8 C16 177.7(2)
C7 C8 C9 C10 0.5(4)
C16 C8 C9 C10 -177.6(2)
C6 N2 C10 C9 -0.3(4)
Ru1 N2 C10 C9 -179.86(18)
C6 N2 C10 C11 179.9(2)
Ru1 N2 C10 C11 0.3(3)
C8 C9 C10 N2 -0.2(4)
C8 C9 C10 C11 179.6(2)
C15 N3 C11 C12 -1.4(4)
Ru1 N3 C11 C12 176.1(2)
C15 N3 C11 C10 178.5(2)
Ru1 N3 C11 C10 -4.0(3)
N2 C10 C11 N3 2.5(3)
C9 C10 C11 N3 -177.2(2)
N2 C10 C11 C12 -177.6(2)
C9 C10 C11 C12 2.6(4)
N3 C11 C12 C13 0.9(4)
C10 C11 C12 C13 -178.9(2)
C11 C12 C13 C14 1.5(5)
C12 C13 C14 C15 -3.3(5)
C11 N3 C15 C14 -0.5(4)
Ru1 N3 C15 C14 -177.6(2)
C13 C14 C15 N3 2.9(5)
C9 C8 C16 C21 -32.8(4)
C7 C8 C16 C21 149.0(3)
C9 C8 C16 C17 144.3(3)
C7 C8 C16 C17 -33.8(4)
C21 C16 C17 C18 0.6(5)
C8 C16 C17 C18 -176.7(3)
C16 C17 C18 C19 -0.5(5)
C22 O1 C19 C20 8.3(5)
C22 O1 C19 C18 -171.1(3)
C17 C18 C19 O1 179.5(3)
C17 C18 C19 C20 -0.1(5)
O1 C19 C20 C21 -178.9(3)
C18 C19 C20 C21 0.5(5)
C19 C20 C21 C16 -0.4(5)
C17 C16 C21 C20 -0.1(4)
C8 C16 C21 C20 177.1(3)
